data_1518224
loop_
_publ_author_name
'Seo, Daniel M.'
'Afroz, Taliman'
'Allen, Joshua L.'
'Boyle, Paul D.'
'Trulove, Paul C.'
'De Long, Hugh C.'
'Henderson, Wesley A.'

_publ_section_title
;
 Structural Interactions within Lithium Salt Solvates: Cyclic Carbonates
 and Esters
;
_journal_issue 45
_journal_name_full 'The Journal of Physical Chemistry C'
_journal_page_first 25884
_journal_paper_doi 10.1021/jp5079168
_journal_volume 118
_journal_year 2014
_chemical_formula_sum 'C6 H8 B F4 Li O6'
_chemical_formula_weight 269.87
_chemical_name_common (EC)2:LiBF4
_space_group_IT_number 33
_symmetry_cell_setting orthorhombic
_symmetry_space_group_name_Hall 'P 2c -2n'
_symmetry_space_group_name_H-M 'P n a 21'
_atom_sites_solution_hydrogens geom
_atom_sites_solution_primary direct
_atom_sites_solution_secondary difmap
_audit_creation_method SHELXL-97
_cell_angle_alpha 90.00
_cell_angle_beta 90.00
_cell_angle_gamma 90.00
_cell_formula_units_Z 8
_cell_length_a 31.630(9)
_cell_length_b 5.1779(15)
_cell_length_c 12.978(4)
_cell_measurement_reflns_used 4386
_cell_measurement_temperature 110
_cell_measurement_theta_max 22.47
_cell_measurement_theta_min 2.58
_cell_volume 2125.5(11)
_computing_cell_refinement SAINT
_computing_data_collection Apex2
_computing_data_reduction SAINT
_computing_molecular_graphics NRCVAX
_computing_publication_material cif2tables.py
_computing_structure_refinement XL
_computing_structure_solution XS
_diffrn_ambient_temperature 110
_diffrn_measured_fraction_theta_full 0.997
_diffrn_measured_fraction_theta_max 0.997
_diffrn_measurement_device_type 'Bruker-Nonius Kappa Axis X8 Apex2'
_diffrn_measurement_method 'omega and phi scans'
_diffrn_radiation_monochromator graphite
_diffrn_radiation_source 'fine-focus sealed tube'
_diffrn_radiation_type MoK\a
_diffrn_radiation_wavelength 0.71073
_diffrn_reflns_av_R_equivalents 0.0660
_diffrn_reflns_av_sigmaI/netI 0.0593
_diffrn_reflns_limit_h_max 35
_diffrn_reflns_limit_h_min -36
_diffrn_reflns_limit_k_max 5
_diffrn_reflns_limit_k_min -3
_diffrn_reflns_limit_l_max 14
_diffrn_reflns_limit_l_min -14
_diffrn_reflns_number 13319
_diffrn_reflns_theta_full 24.09
_diffrn_reflns_theta_max 24.09
_diffrn_reflns_theta_min 2.58
_exptl_absorpt_coefficient_mu 0.182
_exptl_absorpt_correction_T_max 0.9827
_exptl_absorpt_correction_T_min 0.9373
_exptl_absorpt_correction_type multi-scan
_exptl_absorpt_process_details SADABS
_exptl_crystal_colour colourless
_exptl_crystal_density_diffrn 1.687
_exptl_crystal_density_method 'not measured'
_exptl_crystal_description prism
_exptl_crystal_F_000 1088
_exptl_crystal_size_max 0.36
_exptl_crystal_size_mid 0.16
_exptl_crystal_size_min 0.10
_refine_diff_density_max 0.423
_refine_diff_density_min -0.524
_refine_diff_density_rms 0.062
_refine_ls_abs_structure_details 'Flack H D (1983), Acta Cryst. A39, 876-881'
_refine_ls_extinction_method none
_refine_ls_goodness_of_fit_ref 1.031
_refine_ls_hydrogen_treatment constr
_refine_ls_matrix_type full
_refine_ls_number_parameters 325
_refine_ls_number_reflns 3304
_refine_ls_number_restraints 1
_refine_ls_restrained_S_all 1.031
_refine_ls_R_factor_all 0.0807
_refine_ls_R_factor_gt 0.0592
_refine_ls_shift/su_max 0.000
_refine_ls_shift/su_mean 0.000
_refine_ls_structure_factor_coef Fsqd
_refine_ls_weighting_details 'calc w=1/[\s^2^(Fo^2^)+(0.0638P)^2^+3.0287P] where P=(Fo^2^+2Fc^2^)/3'
_refine_ls_weighting_scheme calc
_refine_ls_wR_factor_gt 0.1345
_refine_ls_wR_factor_ref 0.1469
_reflns_number_gt 2610
_reflns_number_total 3304
_reflns_threshold_expression >2sigma(I)
_cod_data_source_file jp5079168_si_002.cif
_cod_data_source_block (EC)2:LiBF4
_cod_depositor_comments 'Adding full bibliography for 1518222--1518230.cif.'
_cod_original_cell_volume 2125.6(10)
_cod_database_code 1518224

loop_
_symmetry_equiv_pos_as_xyz
'x, y, z'
'-x, -y, z+1/2'
'-x+1/2, y+1/2, z+1/2'
'x+1/2, -y+1/2, z'

loop_
_atom_site_label
_atom_site_type_symbol
_atom_site_fract_x
_atom_site_fract_y
_atom_site_fract_z
_atom_site_U_iso_or_equiv
_atom_site_adp_type
_atom_site_occupancy
_atom_site_symmetry_multiplicity
_atom_site_calc_flag
_atom_site_refinement_flags
Li1 Li 0.4394(3) 0.7522(18) 0.4376(7) 0.033(2) Uani 1 1 d .
B1 B 0.4435(3) 1.2758(13) 0.3057(5) 0.0408(18) Uani 1 1 d .
F1 F 0.44119(10) 1.0256(6) 0.3446(3) 0.0443(9) Uani 1 1 d .
F2 F 0.42237(10) 1.4443(6) 0.3730(3) 0.0484(9) Uani 1 1 d .
F3 F 0.48522(14) 1.3452(8) 0.3029(4) 0.0891(17) Uani 1 1 d .
F4 F 0.4245(2) 1.2798(9) 0.2135(3) 0.104(2) Uani 1 1 d .
O1 O 0.49176(13) 0.6918(10) 0.5016(4) 0.0572(13) Uani 1 1 d .
O2 O 0.51932(14) 0.3303(8) 0.5683(3) 0.0514(12) Uani 1 1 d .
O3 O 0.55895(12) 0.5857(7) 0.4743(3) 0.0363(10) Uani 1 1 d .
C1 C 0.52082(18) 0.5467(12) 0.5129(4) 0.0371(14) Uani 1 1 d .
C2 C 0.5602(2) 0.2066(13) 0.5649(7) 0.067(2) Uani 1 1 d .
H2A H 0.5588 0.0432 0.5254 0.081 Uiso 1 1 calc R
H2B H 0.5706 0.1689 0.6353 0.081 Uiso 1 1 calc R
C3 C 0.58800(18) 0.3954(11) 0.5128(5) 0.0379(14) Uani 1 1 d .
H3A H 0.6083 0.4730 0.5619 0.046 Uiso 1 1 calc R
H3B H 0.6039 0.3133 0.4558 0.046 Uiso 1 1 calc R
O4 O 0.39944(12) 0.8446(8) 0.5397(3) 0.0364(9) Uani 1 1 d .
O5 O 0.34768(11) 0.9255(7) 0.6529(3) 0.0321(9) Uani 1 1 d .
O6 O 0.34642(11) 0.5626(7) 0.5629(3) 0.0331(9) Uani 1 1 d .
C4 C 0.36683(18) 0.7814(10) 0.5816(4) 0.0282(13) Uani 1 1 d .
C5 C 0.31296(17) 0.7788(10) 0.6967(4) 0.0312(13) Uani 1 1 d .
H5A H 0.2873 0.8870 0.7040 0.037 Uiso 1 1 calc R
H5B H 0.3206 0.7072 0.7650 0.037 Uiso 1 1 calc R
C6 C 0.30624(17) 0.5654(11) 0.6184(4) 0.0340(13) Uani 1 1 d .
H6A H 0.3008 0.3977 0.6526 0.041 Uiso 1 1 calc R
H6B H 0.2824 0.6059 0.5717 0.041 Uiso 1 1 calc R
Li2 Li 0.3090(3) 0.1645(19) -0.0726(7) 0.036(2) Uani 1 1 d .
B2 B 0.2933(3) 0.6528(14) 0.0535(6) 0.048(2) Uani 1 1 d .
F5 F 0.3099(4) 0.7330(12) 0.1396(4) 0.203(5) Uani 1 1 d .
F6 F 0.25166(18) 0.6006(9) 0.0611(7) 0.166(4) Uani 1 1 d .
F7 F 0.31314(11) 0.4316(8) 0.0227(3) 0.0585(11) Uani 1 1 d .
F8 F 0.29662(16) 0.8413(8) -0.0181(3) 0.0803(14) Uani 1 1 d .
O7 O 0.36346(12) 0.1139(8) -0.1315(3) 0.0386(9) Uani 1 1 d .
O8 O 0.39682(11) 0.3772(7) -0.2422(3) 0.0344(9) Uani 1 1 d .
O9 O 0.42484(11) -0.0008(7) -0.2002(3) 0.0313(9) Uani 1 1 d .
C7 C 0.39291(17) 0.1611(11) -0.1875(4) 0.0310(13) Uani 1 1 d .
C8 C 0.43404(17) 0.3570(11) -0.3075(4) 0.0350(13) Uani 1 1 d .
H8A H 0.4516 0.5148 -0.3028 0.042 Uiso 1 1 calc R
H8B H 0.4260 0.3286 -0.3803 0.042 Uiso 1 1 calc R
C9 C 0.45720(16) 0.1261(10) -0.2647(4) 0.0301(13) Uani 1 1 d .
H9A H 0.4669 0.0103 -0.3206 0.036 Uiso 1 1 calc R
H9B H 0.4819 0.1800 -0.2229 0.036 Uiso 1 1 calc R
O10 O 0.26557(15) 0.2850(10) -0.1603(4) 0.0641(14) Uani 1 1 d .
O11 O 0.23016(13) 0.6151(8) -0.2233(4) 0.0535(12) Uani 1 1 d .
O12 O 0.19653(14) 0.3466(9) -0.1227(3) 0.0560(13) Uani 1 1 d .
C10 C 0.2333(2) 0.4043(13) -0.1679(5) 0.0434(16) Uani 1 1 d .
C11 C 0.1873(2) 0.7102(14) -0.2195(6) 0.060(2) Uani 1 1 d .
H11A H 0.1744 0.7093 -0.2890 0.072 Uiso 1 1 calc R
H11B H 0.1865 0.8886 -0.1921 0.072 Uiso 1 1 calc R
C12 C 0.1651(2) 0.5342(15) -0.1512(6) 0.061(2) Uani 1 1 d .
H12A H 0.1543 0.6262 -0.0898 0.073 Uiso 1 1 calc R
H12B H 0.1411 0.4508 -0.1872 0.073 Uiso 1 1 calc R

loop_
_atom_site_aniso_label
_atom_site_aniso_U_11
_atom_site_aniso_U_22
_atom_site_aniso_U_33
_atom_site_aniso_U_23
_atom_site_aniso_U_13
_atom_site_aniso_U_12
Li1 0.031(5) 0.038(5) 0.029(5) 0.007(4) 0.003(4) -0.004(4)
B1 0.068(5) 0.029(4) 0.025(4) -0.001(3) 0.020(3) 0.000(3)
F1 0.054(2) 0.0331(19) 0.046(2) 0.0117(16) 0.0066(17) -0.0001(16)
F2 0.053(2) 0.0399(19) 0.052(2) -0.0149(18) 0.0083(18) 0.0006(17)
F3 0.084(3) 0.054(2) 0.129(4) -0.024(3) 0.072(3) -0.022(2)
F4 0.224(6) 0.050(3) 0.040(2) -0.0043(19) -0.035(3) 0.031(3)
O1 0.038(2) 0.083(4) 0.051(3) -0.011(3) -0.011(2) 0.024(3)
O2 0.058(3) 0.043(3) 0.054(3) 0.000(2) 0.027(2) -0.010(2)
O3 0.040(2) 0.032(2) 0.036(2) 0.0041(17) 0.0007(19) 0.0039(18)
C1 0.035(3) 0.044(4) 0.032(3) -0.007(3) 0.006(3) -0.007(3)
C2 0.091(6) 0.039(4) 0.072(5) 0.012(4) 0.021(4) 0.021(4)
C3 0.043(3) 0.034(3) 0.036(3) -0.006(3) 0.000(3) 0.009(3)
O4 0.032(2) 0.045(2) 0.032(2) 0.0005(17) 0.0061(18) -0.0002(19)
O5 0.033(2) 0.033(2) 0.031(2) -0.0060(17) 0.0093(17) -0.0041(17)
O6 0.041(2) 0.027(2) 0.031(2) -0.0017(17) -0.0005(18) -0.0022(18)
C4 0.037(3) 0.027(3) 0.020(3) 0.002(2) -0.007(3) 0.008(3)
C5 0.033(3) 0.032(3) 0.029(3) 0.001(2) 0.011(2) -0.003(2)
C6 0.032(3) 0.032(3) 0.038(3) 0.002(3) 0.003(3) -0.002(2)
Li2 0.038(5) 0.043(6) 0.027(5) 0.010(4) -0.001(4) 0.005(5)
B2 0.063(5) 0.039(4) 0.043(5) 0.004(4) 0.025(4) 0.016(4)
F5 0.465(15) 0.091(4) 0.054(3) -0.046(3) -0.081(6) 0.123(7)
F6 0.119(4) 0.045(3) 0.333(11) 0.007(5) 0.152(6) 0.008(3)
F7 0.054(2) 0.060(2) 0.062(3) -0.023(2) -0.005(2) 0.0180(19)
F8 0.117(4) 0.065(3) 0.059(3) 0.026(2) 0.011(3) -0.013(3)
O7 0.033(2) 0.049(2) 0.034(2) -0.0111(19) 0.003(2) -0.0007(19)
O8 0.034(2) 0.030(2) 0.039(2) -0.0044(18) -0.0065(18) 0.0060(17)
O9 0.032(2) 0.0296(19) 0.032(2) 0.0011(16) 0.0066(17) -0.0003(17)
C7 0.030(3) 0.036(3) 0.027(3) -0.008(2) -0.001(3) 0.001(3)
C8 0.028(3) 0.041(3) 0.036(3) 0.000(3) 0.000(3) 0.004(3)
C9 0.030(3) 0.034(3) 0.027(3) 0.003(2) 0.005(2) -0.003(2)
O10 0.054(3) 0.077(3) 0.061(3) -0.014(3) -0.020(3) 0.024(3)
O11 0.049(3) 0.039(2) 0.072(3) 0.001(2) 0.017(2) -0.007(2)
O12 0.059(3) 0.061(3) 0.048(3) 0.028(2) 0.010(2) 0.003(2)
C10 0.042(4) 0.056(4) 0.033(3) -0.010(3) -0.006(3) -0.002(3)
C11 0.058(4) 0.053(4) 0.069(5) 0.013(4) 0.015(4) 0.012(4)
C12 0.042(4) 0.081(5) 0.060(5) 0.011(4) 0.004(4) 0.014(4)

loop_
_atom_type_symbol
_atom_type_description
_atom_type_scat_dispersion_real
_atom_type_scat_dispersion_imag
_atom_type_scat_source
C C 0.0033 0.0016 'International Tables Vol C Tables 4.2.6.8 and 6.1.1.4'
H H 0.0000 0.0000 'International Tables Vol C Tables 4.2.6.8 and 6.1.1.4'
B B 0.0013 0.0007 'International Tables Vol C Tables 4.2.6.8 and 6.1.1.4'
F F 0.0171 0.0103 'International Tables Vol C Tables 4.2.6.8 and 6.1.1.4'
Li Li -0.0003 0.0001 'International Tables Vol C Tables 4.2.6.8 and 6.1.1.4'
O O 0.0106 0.0060 'International Tables Vol C Tables 4.2.6.8 and 6.1.1.4'

loop_
_geom_angle_atom_site_label_1
_geom_angle_atom_site_label_2
_geom_angle_atom_site_label_3
_geom_angle
_geom_angle_site_symmetry_1
_geom_angle_site_symmetry_3
F1 Li1 O1 112.8(5) . .
F1 Li1 F2 111.4(5) . 1_545
O1 Li1 F2 108.0(5) . 1_545
F1 Li1 O4 106.4(5) . .
O1 Li1 O4 108.8(5) . .
F2 Li1 O4 109.6(5) 1_545 .
F4 B1 F3 113.9(6) . .
F4 B1 F1 108.4(6) . .
F3 B1 F1 107.7(6) . .
F4 B1 F2 109.5(6) . .
F3 B1 F2 108.2(5) . .
F1 B1 F2 109.1(5) . .
B1 F1 Li1 160.8(5) . .
B1 F2 Li1 131.9(5) . 1_565
C1 O1 Li1 146.7(5) . .
C1 O2 C2 108.9(5) . .
C1 O3 C3 110.3(5) . .
O1 C1 O3 124.0(6) . .
O1 C1 O2 124.6(6) . .
O3 C1 O2 111.5(5) . .
O2 C2 C3 104.7(5) . .
O2 C2 H2A 110.8 . .
C3 C2 H2A 110.8 . .
O2 C2 H2B 110.8 . .
C3 C2 H2B 110.8 . .
H2A C2 H2B 108.9 . .
O3 C3 C2 103.4(5) . .
O3 C3 H3A 111.1 . .
C2 C3 H3A 111.1 . .
O3 C3 H3B 111.1 . .
C2 C3 H3B 111.1 . .
H3A C3 H3B 109.0 . .
C4 O4 Li1 144.6(5) . .
C4 O5 C5 108.8(4) . .
C4 O6 C6 109.0(4) . .
O4 C4 O6 124.3(5) . .
O4 C4 O5 123.2(5) . .
O6 C4 O5 112.5(5) . .
O5 C5 C6 103.0(4) . .
O5 C5 H5A 111.2 . .
C6 C5 H5A 111.2 . .
O5 C5 H5B 111.2 . .
C6 C5 H5B 111.2 . .
H5A C5 H5B 109.1 . .
O6 C6 C5 102.5(4) . .
O6 C6 H6A 111.3 . .
C5 C6 H6A 111.3 . .
O6 C6 H6B 111.3 . .
C5 C6 H6B 111.3 . .
H6A C6 H6B 109.2 . .
F8 Li2 F7 115.5(5) 1_545 .
F8 Li2 O10 111.9(5) 1_545 .
F7 Li2 O10 101.9(5) . .
F8 Li2 O7 102.7(5) 1_545 .
F7 Li2 O7 107.8(5) . .
O10 Li2 O7 117.5(5) . .
F5 B2 F6 113.2(8) . .
F5 B2 F8 109.2(7) . .
F6 B2 F8 105.8(7) . .
F5 B2 F7 109.4(7) . .
F6 B2 F7 107.6(6) . .
F8 B2 F7 111.6(6) . .
B2 F7 Li2 141.8(5) . .
B2 F8 Li2 158.2(6) . 1_565
C7 O7 Li2 155.9(5) . .
C7 O8 C8 109.0(4) . .
C7 O9 C9 108.5(4) . .
O7 C7 O9 122.4(5) . .
O7 C7 O8 124.3(5) . .
O9 C7 O8 113.3(5) . .
O8 C8 C9 103.6(4) . .
O8 C8 H8A 111.0 . .
C9 C8 H8A 111.0 . .
O8 C8 H8B 111.0 . .
C9 C8 H8B 111.0 . .
H8A C8 H8B 109.0 . .
O9 C9 C8 103.0(4) . .
O9 C9 H9A 111.2 . .
C8 C9 H9A 111.2 . .
O9 C9 H9B 111.2 . .
C8 C9 H9B 111.2 . .
H9A C9 H9B 109.1 . .
C10 O10 Li2 147.2(6) . .
C10 O11 C11 109.7(5) . .
C10 O12 C12 109.7(5) . .
O10 C10 O11 122.7(6) . .
O10 C10 O12 126.2(6) . .
O11 C10 O12 111.1(5) . .
O11 C11 C12 105.1(5) . .
O11 C11 H11A 110.7 . .
C12 C11 H11A 110.7 . .
O11 C11 H11B 110.7 . .
C12 C11 H11B 110.7 . .
H11A C11 H11B 108.8 . .
O12 C12 C11 104.3(5) . .
O12 C12 H12A 110.9 . .
C11 C12 H12A 110.9 . .
O12 C12 H12B 110.9 . .
C11 C12 H12B 110.9 . .
H12A C12 H12B 108.9 . .

loop_
_geom_bond_atom_site_label_1
_geom_bond_atom_site_label_2
_geom_bond_distance
_geom_bond_site_symmetry_2
Li1 F1 1.862(9) .
Li1 O1 1.878(10) .
Li1 F2 1.880(10) 1_545
Li1 O4 1.893(10) .
B1 F4 1.338(9) .
B1 F3 1.369(9) .
B1 F1 1.393(7) .
B1 F2 1.404(7) .
F2 Li1 1.880(10) 1_565
O1 C1 1.196(7) .
O2 C1 1.332(7) .
O2 C2 1.444(8) .
O3 C1 1.321(7) .
O3 C3 1.437(7) .
C2 C3 1.478(9) .
C2 H2A 0.9900 .
C2 H2B 0.9900 .
C3 H3A 0.9900 .
C3 H3B 0.9900 .
O4 C4 1.211(6) .
O5 C4 1.335(6) .
O5 C5 1.451(6) .
O6 C4 1.327(7) .
O6 C6 1.461(6) .
C5 C6 1.516(8) .
C5 H5A 0.9900 .
C5 H5B 0.9900 .
C6 H6A 0.9900 .
C6 H6B 0.9900 .
Li2 F8 1.859(10) 1_545
Li2 F7 1.860(11) .
Li2 O10 1.890(10) .
Li2 O7 1.902(10) .
B2 F5 1.303(10) .
B2 F6 1.348(10) .
B2 F8 1.351(8) .
B2 F7 1.366(8) .
F8 Li2 1.859(10) 1_565
O7 C7 1.206(6) .
O8 C7 1.331(7) .
O8 C8 1.454(7) .
O9 C7 1.323(6) .
O9 C9 1.477(6) .
C8 C9 1.508(7) .
C8 H8A 0.9900 .
C8 H8B 0.9900 .
C9 H9A 0.9900 .
C9 H9B 0.9900 .
O10 C10 1.197(7) .
O11 C10 1.311(8) .
O11 C11 1.443(7) .
O12 C10 1.337(7) .
O12 C12 1.438(8) .
C11 C12 1.453(10) .
C11 H11A 0.9900 .
C11 H11B 0.9900 .
C12 H12A 0.9900 .
C12 H12B 0.9900 .

loop_
_geom_torsion_atom_site_label_1
_geom_torsion_atom_site_label_2
_geom_torsion_atom_site_label_3
_geom_torsion_atom_site_label_4
_geom_torsion
_geom_torsion_site_symmetry_1
_geom_torsion_site_symmetry_4
F4 B1 F1 Li1 -153.9(13) . .
F3 B1 F1 Li1 82.5(15) . .
F2 B1 F1 Li1 -34.7(18) . .
O1 Li1 F1 B1 -71.6(16) . .
F2 Li1 F1 B1 166.8(13) 1_545 .
O4 Li1 F1 B1 47.5(17) . .
F4 B1 F2 Li1 -114.5(7) . 1_565
F3 B1 F2 Li1 10.1(9) . 1_565
F1 B1 F2 Li1 127.0(6) . 1_565
F1 Li1 O1 C1 -114.6(10) . .
F2 Li1 O1 C1 8.8(12) 1_545 .
O4 Li1 O1 C1 127.7(9) . .
Li1 O1 C1 O3 108.5(10) . .
Li1 O1 C1 O2 -73.7(11) . .
C3 O3 C1 O1 172.4(5) . .
C3 O3 C1 O2 -5.8(6) . .
C2 O2 C1 O1 -179.7(6) . .
C2 O2 C1 O3 -1.6(7) . .
C1 O2 C2 C3 7.9(7) . .
C1 O3 C3 C2 10.3(6) . .
O2 C2 C3 O3 -10.6(7) . .
F1 Li1 O4 C4 121.7(7) . .
O1 Li1 O4 C4 -116.6(7) . .
F2 Li1 O4 C4 1.2(10) 1_545 .
Li1 O4 C4 O6 4.1(10) . .
Li1 O4 C4 O5 -176.7(6) . .
C6 O6 C4 O4 -173.7(5) . .
C6 O6 C4 O5 7.0(6) . .
C5 O5 C4 O4 -172.3(5) . .
C5 O5 C4 O6 7.0(6) . .
C4 O5 C5 C6 -17.1(5) . .
C4 O6 C6 C5 -17.0(5) . .
O5 C5 C6 O6 19.9(5) . .
F5 B2 F7 Li2 169.9(8) . .
F6 B2 F7 Li2 46.5(11) . .
F8 B2 F7 Li2 -69.2(11) . .
F8 Li2 F7 B2 -111.9(8) 1_545 .
O10 Li2 F7 B2 9.6(10) . .
O7 Li2 F7 B2 133.9(7) . .
F5 B2 F8 Li2 -5.2(19) . 1_565
F6 B2 F8 Li2 117.0(16) . 1_565
F7 B2 F8 Li2 -126.3(13) . 1_565
F8 Li2 O7 C7 160.0(10) 1_545 .
F7 Li2 O7 C7 -77.6(12) . .
O10 Li2 O7 C7 36.7(15) . .
Li2 O7 C7 O9 -170.0(9) . .
Li2 O7 C7 O8 10.0(14) . .
C9 O9 C7 O7 -174.3(5) . .
C9 O9 C7 O8 5.6(6) . .
C8 O8 C7 O7 -174.8(5) . .
C8 O8 C7 O9 5.2(6) . .
C7 O8 C8 C9 -13.2(5) . .
C7 O9 C9 C8 -13.4(5) . .
O8 C8 C9 O9 15.5(5) . .
F8 Li2 O10 C10 90.3(11) 1_545 .
F7 Li2 O10 C10 -33.7(12) . .
O7 Li2 O10 C10 -151.2(9) . .
Li2 O10 C10 O11 116.9(10) . .
Li2 O10 C10 O12 -62.6(13) . .
C11 O11 C10 O10 178.5(6) . .
C11 O11 C10 O12 -1.9(7) . .
C12 O12 C10 O10 -179.5(6) . .
C12 O12 C10 O11 0.9(7) . .
C10 O11 C11 C12 2.0(8) . .
C10 O12 C12 C11 0.4(8) . .
O11 C11 C12 O12 -1.4(8) . .
